data_1573980
loop_
_publ_author_name
'Sun, Haodong'
'Xiao, Yuxin'
'He, Yunfei'
'Wei, Xiaoyu'
'Zou, Jindou'
'Luo, Yuanda'
'Wu, Yazhang'
'Zhao, Jiaxin'
'Au, Vonika Ka-Man'
'Yu, Tao'

_publ_section_title
;
 3D printable organic room-temperature phosphorescent materials and
 printed real-time sensing and display devices.
;
_journal_issue 12
_journal_name_full 'Chemical science'
_journal_page_first 5299
_journal_page_last 5309
_journal_paper_doi 10.1039/d5sc00316d
_journal_volume 16
_journal_year 2025
_chemical_formula_moiety 'C40 H29 N O2'
_chemical_formula_sum 'C40 H29 N O2'
_chemical_formula_weight 555.64
_space_group_crystal_system orthorhombic
_space_group_IT_number 19
_space_group_name_Hall 'P 2ac 2ab'
_space_group_name_H-M_alt 'P 21 21 21'
_atom_sites_solution_hydrogens geom
_atom_sites_solution_primary dual
_audit_creation_date 2022-07-11
_audit_creation_method
;
Olex2 1.3
(compiled 2020.11.12 svn.r5f609507 for OlexSys, GUI svn.r6408)
;
_audit_update_record
;
2022-07-11 deposited with the CCDC.	2025-02-05 downloaded from the CCDC.
;
_cell_angle_alpha 90
_cell_angle_beta 90
_cell_angle_gamma 90
_cell_formula_units_Z 8
_cell_length_a 7.70890(10)
_cell_length_b 24.1610(2)
_cell_length_c 30.3400(3)
_cell_measurement_reflns_used 28228
_cell_measurement_temperature 100.00(10)
_cell_measurement_theta_max 75.6700
_cell_measurement_theta_min 2.3260
_cell_volume 5650.97(10)
_computing_cell_refinement 'CrysAlisPro 1.171.41.123a (Rigaku OD, 2022)'
_computing_data_collection 'CrysAlisPro 1.171.41.123a (Rigaku OD, 2022)'
_computing_data_reduction 'CrysAlisPro 1.171.41.123a (Rigaku OD, 2022)'
_computing_molecular_graphics 'Olex2 1.3 (Dolomanov et al., 2009)'
_computing_publication_material 'Olex2 1.3 (Dolomanov et al., 2009)'
_computing_structure_refinement 'SHELXL 2018/3 (Sheldrick, 2015)'
_computing_structure_solution 'SHELXT 2018/2 (Sheldrick, 2018)'
_diffrn_ambient_environment N~2~
_diffrn_ambient_temperature 100.00(10)
_diffrn_detector 'Hybrid Pixel Array Detector'
_diffrn_detector_area_resol_mean 10.0000
_diffrn_detector_type HyPix
_diffrn_measured_fraction_theta_full 1.000
_diffrn_measured_fraction_theta_max 0.987
_diffrn_measurement_details
;
List of Runs (angles in degrees, time in seconds):

  # Type    Start    End  Width  t~exp~   \w     \q     \k     \f   Frames
#--------------------------------------------------------------------------
  1  \w     84.00 130.00   0.50    0.18    --  111.82  61.00  30.00   92
  2  \w    143.00 174.00   0.50    0.18    --  111.82  61.00  30.00   62
  3  \w     86.00 169.00   0.50    0.18    --  111.82  61.00 120.00  166
  4  \w     88.00 113.00   0.50    0.18    --  111.82  31.00 168.00   50
  5  \w    119.00 174.00   0.50    0.18    --  111.82  31.00 168.00  110
  6  \w    -25.00   2.00   0.50    0.18    --  -52.00  31.00 168.00   54
  7  \w      1.00  39.00   0.50    0.05    --  -39.45  31.00 168.00   76
  8  \w    -98.00 -23.00   0.50    0.05    --  -39.45 125.00 -90.00  150
  9  \w    -54.00  26.00   0.50    0.18    --  -52.00  45.00 -90.00  160
 10  \w     32.00 106.00   0.50    0.18    --  111.82-111.00 -30.00  148
 11  \w     35.00  97.00   0.50    0.18    --  111.82 -94.00  90.00  124
 12  \w     79.00 105.00   0.50    0.18    --  111.82 -94.00 -30.00   52
 13  \w     36.00  75.00   0.50    0.18    --  111.82 -94.00 -30.00   78
 14  \w     32.00  58.00   0.50    0.18    --  111.82 -94.00 -60.00   52
 15  \w     64.00  89.00   0.50    0.18    --  111.82 -94.00 -60.00   50
 16  \w     41.00  97.00   0.50    0.18    --  111.82 -77.00-120.00  112
 17  \w     76.00 101.00   0.50    0.18    --  111.82 -77.00-150.00   50
 18  \w     38.00  67.00   0.50    0.18    --  111.82 -61.00  30.00   58
 19  \w     43.00  68.00   0.50    0.18    --  111.82 -61.00  90.00   50
 20  \w     38.00  67.00   0.50    0.18    --  111.82 -61.00 120.00   58
 21  \w     38.00  68.00   0.50    0.18    --  111.82 -61.00 150.00   60
 22  \w     40.00  67.00   0.50    0.18    --  111.82 -61.00  60.00   54
 23  \w     38.00  68.00   0.50    0.18    --  111.82 -61.00   0.00   60
 24  \w     38.00  68.00   0.50    0.18    --  111.82 -61.00 -30.00   60
 25  \w     38.00  65.00   0.50    0.18    --  111.82 -61.00-180.00   54
 26  \w    -45.00  23.00   0.50    0.05    --   39.45 -19.00 -90.00  136
 27  \w     89.00 124.00   0.50    0.18    --  111.82 111.00-180.00   70
 28  \w     47.00  77.00   0.50    0.18    --  111.82 179.00-150.00   60
 29  \w    106.00 133.00   0.50    0.18    --  111.82 179.00-150.00   54
 30  \w   -122.00  -3.00   0.50    0.05    --  -39.45 -31.00   8.00  238
 31  \w   -100.00 -75.00   0.50    0.18    --  -52.00 -31.00   8.00   50
 32  \w   -128.00 -88.00   0.50    0.18    --  -52.00 -94.00 150.00   80
;
_diffrn_measurement_device 'four-circle diffractometer'
_diffrn_measurement_device_type 'ROD, Synergy Custom DW system, HyPix'
_diffrn_measurement_method '\w scans'
_diffrn_orient_matrix_type 'CrysAlisPro convention (1999,Acta A55,543-557)'
_diffrn_orient_matrix_UB_11 -0.0166124000
_diffrn_orient_matrix_UB_12 0.0008950000
_diffrn_orient_matrix_UB_13 -0.0505914000
_diffrn_orient_matrix_UB_21 0.1823851000
_diffrn_orient_matrix_UB_22 0.0256972000
_diffrn_orient_matrix_UB_23 -0.0035997000
_diffrn_orient_matrix_UB_31 0.0800081000
_diffrn_orient_matrix_UB_32 -0.0583493000
_diffrn_orient_matrix_UB_33 -0.0023314000
_diffrn_radiation_monochromator mirror
_diffrn_radiation_probe x-ray
_diffrn_radiation_type 'Cu K\a'
_diffrn_radiation_wavelength 1.54184
_diffrn_reflns_av_R_equivalents 0.0369
_diffrn_reflns_av_unetI/netI 0.0355
_diffrn_reflns_Laue_measured_fraction_full 1.000
_diffrn_reflns_Laue_measured_fraction_max 0.987
_diffrn_reflns_limit_h_max 9
_diffrn_reflns_limit_h_min -9
_diffrn_reflns_limit_k_max 22
_diffrn_reflns_limit_k_min -30
_diffrn_reflns_limit_l_max 35
_diffrn_reflns_limit_l_min -38
_diffrn_reflns_number 38426
_diffrn_reflns_point_group_measured_fraction_full 0.996
_diffrn_reflns_point_group_measured_fraction_max 0.972
_diffrn_reflns_theta_full 67.684
_diffrn_reflns_theta_max 75.898
_diffrn_reflns_theta_min 2.338
_diffrn_source 'Rotating-anode X-ray tube'
_diffrn_source_type 'Rigaku (Cu) X-ray Source'
_exptl_absorpt_coefficient_mu 0.622
_exptl_absorpt_correction_T_max 1.00000
_exptl_absorpt_correction_T_min 0.65816
_exptl_absorpt_correction_type multi-scan
_exptl_absorpt_process_details
;
CrysAlisPro 1.171.41.123a (Rigaku Oxford Diffraction, 2022)
Empirical absorption correction using spherical harmonics,
implemented in SCALE3 ABSPACK scaling algorithm.
;
_exptl_crystal_density_diffrn 1.306
_exptl_crystal_description prism
_exptl_crystal_F_000 2336
_refine_diff_density_max 0.133
_refine_diff_density_min -0.225
_refine_diff_density_rms 0.040
_refine_ls_abs_structure_details
;
 Flack x determined using 4505 quotients [(I+)-(I-)]/[(I+)+(I-)]
 (Parsons, Flack and Wagner, Acta Cryst. B69 (2013) 249-259).
;
_refine_ls_abs_structure_Flack 0.01(9)
_refine_ls_extinction_method none
_refine_ls_goodness_of_fit_ref 1.087
_refine_ls_hydrogen_treatment constr
_refine_ls_matrix_type full
_refine_ls_number_parameters 777
_refine_ls_number_reflns 11462
_refine_ls_number_restraints 0
_refine_ls_restrained_S_all 1.087
_refine_ls_R_factor_all 0.0378
_refine_ls_R_factor_gt 0.0345
_refine_ls_shift/su_max 0.001
_refine_ls_shift/su_mean 0.000
_refine_ls_structure_factor_coef Fsqd
_refine_ls_weighting_details 'w=1/[\s^2^(Fo^2^)+(0.0482P)^2^+0.5659P] where P=(Fo^2^+2Fc^2^)/3'
_refine_ls_weighting_scheme calc
_refine_ls_wR_factor_gt 0.0879
_refine_ls_wR_factor_ref 0.0895
_reflns_Friedel_coverage 0.762
_reflns_Friedel_fraction_full 0.991
_reflns_Friedel_fraction_max 0.953
_reflns_number_gt 10805
_reflns_number_total 11462
_reflns_threshold_expression 'I > 2\s(I)'
_cod_data_source_file d5sc00316d6.cif
_cod_data_source_block shd-100k-again_autored
_cod_depositor_comments
;
Adding full bibliography for 1573980--1573982.cif.

2025-05-14
Z value and formula fixed to values more according to usual
chemical conventions.                 miguel
;
_cod_original_formula_sum 'C80 H58 N2 O4'
_cod_original_formula_weight 1111.28
_cod_original_formula_moiety '2(C40 H29 N O2)'
_cod_original_formula_units_Z 4
_cod_database_code 1573980
_shelx_shelxl_version_number 2018/3
_shelx_space_group_comment
;
The symmetry employed for this shelxl refinement is uniquely defined
by the following loop, which should always be used as a source of
symmetry information in preference to the above space-group names.
They are only intended as comments.
;
_reflns_odcompleteness_completeness 99.97
_reflns_odcompleteness_iscentric 1
_reflns_odcompleteness_theta 68.13
_olex2_refinement_description
;
1. Fixed Uiso
 At 1.2 times of:
  All C(H) groups, All C(H,H) groups
 At 1.5 times of:
  All C(H,H,H) groups
2.a Secondary CH2 refined with riding coordinates:
 C79(H79A,H79B), C39(H39A,H39B)
2.b Aromatic/amide H refined with riding coordinates:
 C28(H28), C67(H67), C71(H71), C27(H27), C59(H59), C34(H34), C19(H19), C9(H9),
 C29(H29), C31(H31), C56(H56), C70(H70), C65(H65), C22(H22), C10(H10), C24(H24),
  C15(H15), C68(H68), C13(H13), C16(H16), C25(H25), C78(H78), C55(H55),
 C49(H49), C12(H12), C38(H38), C74(H74), C62(H62), C36(H36), C2(H2), C35(H35),
 C3(H3), C52(H52), C63(H63), C50(H50), C5(H5), C53(H53), C77(H77), C43(H43),
 C45(H45), C37(H37), C1(H1), C75(H75), C42(H42), C76(H76), C6(H6), C41(H41),
 C46(H46)
2.c Idealised Me refined as rotating group:
 C80(H80A,H80B,H80C), C40(H40A,H40B,H40C)
;
_olex2_submission_special_instructions 'No special instructions were received'
_oxdiff_exptl_absorpt_empirical_details
;
Empirical correction (ABSPACK) includes:
- Absorption correction using spherical harmonics
- Frame scaling
;
_oxdiff_exptl_absorpt_empirical_full_max 1.298
_oxdiff_exptl_absorpt_empirical_full_min 0.664

loop_
_space_group_symop_operation_xyz
'x, y, z'
'-x+1/2, -y, z+1/2'
'-x, y+1/2, -z+1/2'
'x+1/2, -y+1/2, -z'

loop_
_atom_site_label
_atom_site_type_symbol
_atom_site_fract_x
_atom_site_fract_y
_atom_site_fract_z
_atom_site_U_iso_or_equiv
_atom_site_adp_type
_atom_site_occupancy
_atom_site_site_symmetry_order
_atom_site_calc_flag
_atom_site_refinement_flags_posn
_atom_site_refinement_flags_adp
_atom_site_refinement_flags_occupancy
_atom_site_disorder_assembly
_atom_site_disorder_group
O4 O -0.2516(2) 0.77003(6) 0.88625(5) 0.0275(3) Uani 1 1 d . . . . .
O2 O 0.6177(2) 1.12975(6) 0.60966(5) 0.0291(3) Uani 1 1 d . . . . .
O3 O -0.0782(2) 0.10522(6) 0.93568(5) 0.0304(3) Uani 1 1 d . . . . .
O1 O 0.7101(3) 0.46310(6) 0.56013(5) 0.0380(4) Uani 1 1 d . . . . .
N2 N 0.3881(2) 0.76673(7) 0.79747(6) 0.0242(4) Uani 1 1 d . . . . .
N1 N 0.1215(2) 0.41913(7) 0.69697(6) 0.0245(4) Uani 1 1 d . . . . .
C58 C 0.4440(3) 0.74589(8) 0.72565(7) 0.0223(4) Uani 1 1 d . . . . .
C17 C 0.0932(3) 0.37607(8) 0.72589(7) 0.0232(4) Uani 1 1 d . . . . .
C28 C -0.1671(3) 0.64412(8) 0.79259(7) 0.0229(4) Uani 1 1 d . . . . .
H28 H -0.196923 0.648522 0.762411 0.027 Uiso 1 1 calc R U . . .
C57 C 0.4026(3) 0.72403(8) 0.76752(7) 0.0232(4) Uani 1 1 d . . . . .
C18 C 0.0359(3) 0.39710(8) 0.76667(7) 0.0225(4) Uani 1 1 d . . . . .
C32 C -0.2270(3) 0.72283(8) 0.89941(7) 0.0228(4) Uani 1 1 d . . . . .
C67 C 0.4562(3) 1.00119(8) 0.69187(7) 0.0239(4) Uani 1 1 d . . . . .
H67 H 0.379607 1.007823 0.715823 0.029 Uiso 1 1 calc R U . . .
C33 C -0.2338(3) 0.70974(8) 0.94764(7) 0.0227(4) Uani 1 1 d . . . . .
C71 C 0.6487(3) 0.94137(8) 0.65215(7) 0.0231(4) Uani 1 1 d . . . . .
H71 H 0.705763 0.906754 0.648905 0.028 Uiso 1 1 calc R U . . .
C8 C -0.0648(3) 0.19483(8) 0.90551(7) 0.0234(4) Uani 1 1 d . . . . .
C27 C -0.0278(3) 0.59342(8) 0.85045(7) 0.0233(4) Uani 1 1 d . . . . .
H27 H 0.041572 0.563231 0.860038 0.028 Uiso 1 1 calc R U . . .
C30 C -0.1819(3) 0.67747(8) 0.86788(7) 0.0217(4) Uani 1 1 d . . . . .
C59 C 0.4761(3) 0.71042(8) 0.69058(7) 0.0228(4) Uani 1 1 d . . . . .
H59 H 0.503104 0.724995 0.662324 0.027 Uiso 1 1 calc R U . . .
C23 C -0.0168(3) 0.55365(8) 0.77478(7) 0.0224(4) Uani 1 1 d . . . . .
C60 C 0.4527(3) 0.80524(8) 0.73097(7) 0.0223(4) Uani 1 1 d . . . . .
C34 C -0.3052(3) 0.66028(8) 0.96292(7) 0.0241(4) Uani 1 1 d . . . . .
H34 H -0.349595 0.634050 0.942498 0.029 Uiso 1 1 calc R U . . .
C72 C 0.6341(3) 1.08227(8) 0.59619(7) 0.0239(4) Uani 1 1 d . . . . .
C19 C -0.0005(3) 0.36152(8) 0.80130(7) 0.0221(4) Uani 1 1 d . . . . .
H19 H -0.038395 0.375907 0.828803 0.026 Uiso 1 1 calc R U . . .
C9 C -0.1504(3) 0.24606(8) 0.90319(7) 0.0244(4) Uani 1 1 d . . . . .
H9 H -0.224656 0.257276 0.926517 0.029 Uiso 1 1 calc R U . . .
C29 C -0.2212(3) 0.68343(8) 0.82299(7) 0.0220(4) Uani 1 1 d . . . . .
H29 H -0.285523 0.714687 0.813300 0.026 Uiso 1 1 calc R U . . .
C31 C -0.0852(3) 0.63156(8) 0.88098(7) 0.0232(4) Uani 1 1 d . . . . .
H31 H -0.058568 0.626488 0.911279 0.028 Uiso 1 1 calc R U . . .
C61 C 0.4159(3) 0.81643(8) 0.77572(7) 0.0232(4) Uani 1 1 d . . . . .
C56 C 0.3880(3) 0.66702(8) 0.77425(7) 0.0245(4) Uani 1 1 d . . . . .
H56 H 0.355562 0.652394 0.802121 0.029 Uiso 1 1 calc R U . . .
C20 C 0.0797(3) 0.46831(8) 0.71776(7) 0.0239(4) Uani 1 1 d . . . . .
C7 C -0.0923(3) 0.15479(8) 0.94232(7) 0.0252(4) Uani 1 1 d . . . . .
C70 C 0.6818(3) 0.98313(8) 0.62202(7) 0.0234(4) Uani 1 1 d . . . . .
H70 H 0.759571 0.976763 0.598256 0.028 Uiso 1 1 calc R U . . .
C65 C 0.4916(3) 0.84856(8) 0.70234(7) 0.0228(4) Uani 1 1 d . . . . .
H65 H 0.517407 0.841061 0.672316 0.027 Uiso 1 1 calc R U . . .
C11 C -0.0153(3) 0.26603(8) 0.83259(7) 0.0227(4) Uani 1 1 d . . . . .
C14 C 0.0186(3) 0.30460(8) 0.79569(7) 0.0227(4) Uani 1 1 d . . . . .
C22 C -0.0165(3) 0.49917(8) 0.78979(6) 0.0223(4) Uani 1 1 d . . . . .
H22 H -0.047529 0.491251 0.819427 0.027 Uiso 1 1 calc R U . . .
C10 C -0.1271(3) 0.28026(8) 0.86710(7) 0.0234(4) Uani 1 1 d . . . . .
H10 H -0.188578 0.314294 0.865724 0.028 Uiso 1 1 calc R U . . .
C24 C 0.0308(3) 0.56456(8) 0.73072(7) 0.0244(4) Uani 1 1 d . . . . .
H24 H 0.029064 0.601684 0.720408 0.029 Uiso 1 1 calc R U . . .
C69 C 0.6008(3) 1.03478(8) 0.62654(7) 0.0231(4) Uani 1 1 d . . . . .
C21 C 0.0291(3) 0.45644(8) 0.76149(7) 0.0224(4) Uani 1 1 d . . . . .
C15 C 0.0745(3) 0.28459(8) 0.75429(7) 0.0244(4) Uani 1 1 d . . . . .
H15 H 0.085642 0.245761 0.750264 0.029 Uiso 1 1 calc R U . . .
C68 C 0.4900(3) 1.04318(8) 0.66204(7) 0.0244(4) Uani 1 1 d . . . . .
H68 H 0.436702 1.078297 0.665902 0.029 Uiso 1 1 calc R U . . .
C64 C 0.4926(3) 0.90284(8) 0.71772(7) 0.0235(4) Uani 1 1 d . . . . .
C26 C -0.0693(3) 0.59812(8) 0.80558(7) 0.0222(4) Uani 1 1 d . . . . .
C54 C 0.4685(3) 0.65332(8) 0.69699(7) 0.0234(4) Uani 1 1 d . . . . .
C73 C 0.6866(3) 1.07213(8) 0.54938(7) 0.0239(4) Uani 1 1 d . . . . .
C13 C 0.0421(3) 0.17915(8) 0.87042(7) 0.0251(4) Uani 1 1 d . . . . .
H13 H 0.097252 0.143994 0.870872 0.030 Uiso 1 1 calc R U . . .
C48 C 0.6219(3) 0.54878(8) 0.58903(7) 0.0266(4) Uani 1 1 d . . . . .
C44 C 0.6955(3) 0.53327(9) 0.50621(7) 0.0273(4) Uani 1 1 d . . . . .
C16 C 0.1136(3) 0.31921(8) 0.71943(7) 0.0247(4) Uani 1 1 d . . . . .
H16 H 0.153038 0.304848 0.692057 0.030 Uiso 1 1 calc R U . . .
C25 C 0.0801(3) 0.52268(8) 0.70198(7) 0.0254(4) Uani 1 1 d . . . . .
H25 H 0.113003 0.530737 0.672501 0.030 Uiso 1 1 calc R U . . .
C78 C 0.6394(3) 1.02460(8) 0.52610(7) 0.0267(4) Uani 1 1 d . . . . .
H78 H 0.571288 0.996871 0.539994 0.032 Uiso 1 1 calc R U . . .
C66 C 0.5337(3) 0.94887(8) 0.68715(7) 0.0225(4) Uani 1 1 d . . . . .
C47 C 0.6787(3) 0.51163(9) 0.55242(7) 0.0292(5) Uani 1 1 d . . . . .
C55 C 0.4225(3) 0.63257(8) 0.73882(7) 0.0244(4) Uani 1 1 d . . . . .
H55 H 0.414913 0.593650 0.742846 0.029 Uiso 1 1 calc R U . . .
C49 C 0.5245(3) 0.59661(9) 0.58192(7) 0.0282(4) Uani 1 1 d . . . . .
H49 H 0.494196 0.606981 0.552718 0.034 Uiso 1 1 calc R U . . .
C51 C 0.5154(3) 0.61568(8) 0.66040(7) 0.0241(4) Uani 1 1 d . . . . .
C12 C 0.0681(3) 0.21422(8) 0.83511(7) 0.0248(4) Uani 1 1 d . . . . .
H12 H 0.143907 0.203207 0.812031 0.030 Uiso 1 1 calc R U . . .
C38 C -0.1704(3) 0.74832(8) 0.97766(7) 0.0262(4) Uani 1 1 d . . . . .
H38 H -0.125183 0.782589 0.967476 0.031 Uiso 1 1 calc R U . . .
C74 C 0.7817(3) 1.11349(8) 0.52787(7) 0.0273(4) Uani 1 1 d . . . . .
H74 H 0.808772 1.146845 0.542966 0.033 Uiso 1 1 calc R U . . .
C62 C 0.4153(3) 0.87055(9) 0.79162(7) 0.0261(4) Uani 1 1 d . . . . .
H62 H 0.389663 0.878103 0.821652 0.031 Uiso 1 1 calc R U . . .
C36 C -0.2433(3) 0.68705(9) 1.03738(7) 0.0291(4) Uani 1 1 d . . . . .
H36 H -0.244413 0.679047 1.068031 0.035 Uiso 1 1 calc R U . . .
C2 C -0.2735(3) 0.15780(10) 1.05777(8) 0.0328(5) Uani 1 1 d . . . . .
H2 H -0.341823 0.134676 1.076202 0.039 Uiso 1 1 calc R U . . .
C79 C 0.3617(3) 0.75883(8) 0.84479(7) 0.0246(4) Uani 1 1 d . . . . .
H79A H 0.394573 0.793184 0.860495 0.029 Uiso 1 1 calc R U . . .
H79B H 0.438688 0.728789 0.855267 0.029 Uiso 1 1 calc R U . . .
C35 C -0.3118(3) 0.64915(8) 1.00779(7) 0.0267(4) Uani 1 1 d . . . . .
H35 H -0.362768 0.615803 1.018147 0.032 Uiso 1 1 calc R U . . .
C3 C -0.2332(3) 0.14113(9) 1.01513(7) 0.0287(4) Uani 1 1 d . . . . .
H3 H -0.271620 0.106105 1.004765 0.034 Uiso 1 1 calc R U . . .
C52 C 0.6104(3) 0.56707(9) 0.66738(7) 0.0283(4) Uani 1 1 d . . . . .
H52 H 0.640179 0.556532 0.696585 0.034 Uiso 1 1 calc R U . . .
C63 C 0.4529(3) 0.91296(8) 0.76254(7) 0.0256(4) Uani 1 1 d . . . . .
H63 H 0.452173 0.950028 0.772981 0.031 Uiso 1 1 calc R U . . .
C50 C 0.4717(3) 0.62914(8) 0.61702(7) 0.0271(4) Uani 1 1 d . . . . .
H50 H 0.404229 0.661299 0.611485 0.032 Uiso 1 1 calc R U . . .
C4 C -0.1367(3) 0.17555(9) 0.98744(7) 0.0259(4) Uani 1 1 d . . . . .
C5 C -0.0764(3) 0.22656(9) 1.00349(7) 0.0278(4) Uani 1 1 d . . . . .
H5 H -0.009430 0.250118 0.985079 0.033 Uiso 1 1 calc R U . . .
C53 C 0.6615(3) 0.53422(8) 0.63250(7) 0.0295(5) Uani 1 1 d . . . . .
H53 H 0.724510 0.501175 0.638103 0.035 Uiso 1 1 calc R U . . .
C77 C 0.6923(3) 1.01782(9) 0.48248(8) 0.0318(5) Uani 1 1 d . . . . .
H77 H 0.659042 0.985700 0.466514 0.038 Uiso 1 1 calc R U . . .
C43 C 0.6638(3) 0.49672(9) 0.47150(8) 0.0312(5) Uani 1 1 d . . . . .
H43 H 0.623842 0.460304 0.477528 0.037 Uiso 1 1 calc R U . . .
C45 C 0.7540(3) 0.58661(9) 0.49684(8) 0.0312(5) Uani 1 1 d . . . . .
H45 H 0.774557 0.611986 0.520176 0.037 Uiso 1 1 calc R U . . .
C37 C -0.1731(3) 0.73671(9) 1.02252(7) 0.0298(5) Uani 1 1 d . . . . .
H37 H -0.127205 0.762611 1.042981 0.036 Uiso 1 1 calc R U . . .
C1 C -0.2135(3) 0.20842(10) 1.07336(8) 0.0335(5) Uani 1 1 d . . . . .
H1 H -0.240022 0.219711 1.102584 0.040 Uiso 1 1 calc R U . . .
C39 C 0.1698(3) 0.41201(8) 0.65083(6) 0.0260(4) Uani 1 1 d . . . . .
H39A H 0.255658 0.381683 0.648451 0.031 Uiso 1 1 calc R U . . .
H39B H 0.225543 0.446378 0.640091 0.031 Uiso 1 1 calc R U . . .
C80 C 0.1759(3) 0.74446(9) 0.85588(7) 0.0294(5) Uani 1 1 d . . . . .
H80A H 0.139372 0.712428 0.838377 0.044 Uiso 1 1 calc R U . . .
H80B H 0.100943 0.776097 0.849154 0.044 Uiso 1 1 calc R U . . .
H80C H 0.167089 0.735524 0.887309 0.044 Uiso 1 1 calc R U . . .
C75 C 0.8368(3) 1.10620(10) 0.48478(8) 0.0323(5) Uani 1 1 d . . . . .
H75 H 0.903814 1.133995 0.470621 0.039 Uiso 1 1 calc R U . . .
C42 C 0.6902(3) 0.51327(10) 0.42831(8) 0.0329(5) Uani 1 1 d . . . . .
H42 H 0.667070 0.488275 0.404867 0.039 Uiso 1 1 calc R U . . .
C76 C 0.7934(3) 1.05807(10) 0.46245(8) 0.0340(5) Uani 1 1 d . . . . .
H76 H 0.833284 1.052620 0.433142 0.041 Uiso 1 1 calc R U . . .
C6 C -0.1150(3) 0.24243(10) 1.04640(7) 0.0325(5) Uani 1 1 d . . . . .
H6 H -0.073649 0.276833 1.057334 0.039 Uiso 1 1 calc R U . . .
C41 C 0.7504(3) 0.56624(10) 0.41908(8) 0.0336(5) Uani 1 1 d . . . . .
H41 H 0.769485 0.577361 0.389437 0.040 Uiso 1 1 calc R U . . .
C46 C 0.7825(3) 0.60278(10) 0.45341(8) 0.0347(5) Uani 1 1 d . . . . .
H46 H 0.823995 0.638979 0.447248 0.042 Uiso 1 1 calc R U . . .
C40 C 0.0148(3) 0.39876(11) 0.62184(7) 0.0364(5) Uani 1 1 d . . . . .
H40A H 0.054726 0.390080 0.591969 0.055 Uiso 1 1 calc R U . . .
H40B H -0.063113 0.430797 0.620855 0.055 Uiso 1 1 calc R U . . .
H40C H -0.047450 0.366842 0.633990 0.055 Uiso 1 1 calc R U . . .

loop_
_atom_site_aniso_label
_atom_site_aniso_U_11
_atom_site_aniso_U_22
_atom_site_aniso_U_33
_atom_site_aniso_U_23
_atom_site_aniso_U_13
_atom_site_aniso_U_12
O4 0.0317(8) 0.0194(6) 0.0315(8) 0.0009(6) 0.0007(6) 0.0020(6)
O2 0.0374(8) 0.0198(7) 0.0300(8) -0.0017(6) -0.0040(7) 0.0009(6)
O3 0.0398(9) 0.0213(7) 0.0302(8) 0.0029(6) 0.0014(7) -0.0003(6)
O1 0.0553(11) 0.0262(7) 0.0325(9) -0.0057(6) -0.0067(8) 0.0117(8)
N2 0.0297(9) 0.0226(8) 0.0203(8) -0.0007(7) 0.0028(7) -0.0016(7)
N1 0.0311(9) 0.0229(8) 0.0195(8) -0.0006(7) 0.0020(7) -0.0003(7)
C58 0.0226(9) 0.0225(9) 0.0217(9) 0.0009(8) -0.0016(8) 0.0000(8)
C17 0.0251(10) 0.0249(10) 0.0196(9) -0.0004(8) -0.0008(8) -0.0008(8)
C28 0.0264(10) 0.0213(9) 0.0209(9) 0.0024(8) -0.0008(8) -0.0031(8)
C57 0.0228(9) 0.0261(10) 0.0208(10) -0.0010(8) -0.0004(8) 0.0004(8)
C18 0.0230(9) 0.0232(9) 0.0215(10) -0.0031(8) -0.0008(8) -0.0009(8)
C32 0.0210(9) 0.0207(9) 0.0268(10) -0.0004(8) -0.0006(8) -0.0019(8)
C67 0.0233(10) 0.0228(9) 0.0256(10) -0.0042(8) 0.0015(8) 0.0006(8)
C33 0.0217(9) 0.0215(9) 0.0248(10) -0.0016(8) 0.0001(8) 0.0028(8)
C71 0.0248(10) 0.0184(8) 0.0261(10) -0.0019(8) -0.0023(8) 0.0014(8)
C8 0.0263(10) 0.0212(9) 0.0227(10) 0.0004(8) -0.0006(8) -0.0028(8)
C27 0.0254(10) 0.0199(9) 0.0248(10) 0.0016(8) -0.0026(8) 0.0003(8)
C30 0.0218(9) 0.0206(9) 0.0228(10) 0.0005(8) 0.0013(7) -0.0025(8)
C59 0.0239(10) 0.0241(9) 0.0204(9) -0.0003(8) -0.0009(8) 0.0007(8)
C23 0.0221(9) 0.0217(9) 0.0235(10) -0.0009(8) -0.0010(8) -0.0010(8)
C60 0.0224(9) 0.0227(9) 0.0219(10) -0.0025(8) 0.0001(7) 0.0007(8)
C34 0.0266(10) 0.0211(9) 0.0246(10) -0.0019(8) -0.0015(8) 0.0002(8)
C72 0.0229(10) 0.0208(9) 0.0279(10) -0.0005(8) -0.0058(8) -0.0007(8)
C19 0.0235(9) 0.0237(9) 0.0190(9) -0.0024(8) -0.0002(7) -0.0014(7)
C9 0.0243(10) 0.0234(9) 0.0254(10) -0.0005(8) 0.0003(8) -0.0018(8)
C29 0.0229(9) 0.0184(8) 0.0248(10) 0.0033(8) 0.0000(8) -0.0014(8)
C31 0.0253(10) 0.0213(9) 0.0232(10) -0.0001(7) -0.0026(8) -0.0020(8)
C61 0.0225(9) 0.0240(10) 0.0230(10) 0.0009(8) 0.0016(8) -0.0018(8)
C56 0.0256(10) 0.0254(10) 0.0226(10) 0.0025(8) 0.0004(8) -0.0010(8)
C20 0.0249(10) 0.0246(10) 0.0223(10) -0.0020(8) 0.0003(8) -0.0025(8)
C7 0.0253(10) 0.0240(10) 0.0264(11) 0.0018(8) -0.0012(8) -0.0019(8)
C70 0.0245(10) 0.0231(9) 0.0225(10) -0.0015(8) -0.0009(8) -0.0006(8)
C65 0.0248(10) 0.0233(9) 0.0201(9) -0.0006(8) 0.0002(8) 0.0007(8)
C11 0.0237(10) 0.0220(9) 0.0224(10) -0.0007(8) -0.0041(8) -0.0037(8)
C14 0.0229(9) 0.0224(9) 0.0227(10) -0.0030(8) -0.0021(8) -0.0021(8)
C22 0.0250(10) 0.0227(9) 0.0192(9) -0.0006(8) 0.0007(7) -0.0012(8)
C10 0.0246(9) 0.0195(9) 0.0261(10) -0.0014(8) -0.0026(8) 0.0000(8)
C24 0.0279(10) 0.0215(9) 0.0238(10) 0.0032(8) -0.0009(8) -0.0023(8)
C69 0.0235(10) 0.0212(9) 0.0246(10) -0.0006(8) -0.0042(8) -0.0020(8)
C21 0.0239(10) 0.0229(9) 0.0204(10) 0.0001(7) -0.0018(8) -0.0018(8)
C15 0.0304(11) 0.0194(9) 0.0235(10) -0.0023(8) -0.0002(8) 0.0008(8)
C68 0.0243(10) 0.0198(9) 0.0291(11) -0.0032(8) -0.0029(8) 0.0006(8)
C64 0.0226(9) 0.0229(9) 0.0251(10) -0.0001(8) 0.0001(8) -0.0005(8)
C26 0.0219(9) 0.0196(9) 0.0251(10) 0.0002(8) 0.0003(8) -0.0033(8)
C54 0.0237(10) 0.0236(9) 0.0230(10) -0.0012(8) -0.0027(8) 0.0000(8)
C73 0.0251(10) 0.0212(9) 0.0254(10) 0.0030(8) -0.0049(8) 0.0016(8)
C13 0.0283(10) 0.0185(9) 0.0284(10) -0.0011(8) -0.0028(8) 0.0009(8)
C48 0.0313(11) 0.0235(9) 0.0251(10) -0.0037(8) -0.0029(8) 0.0006(8)
C44 0.0269(10) 0.0270(10) 0.0280(11) -0.0052(8) -0.0020(8) 0.0044(8)
C16 0.0307(10) 0.0252(10) 0.0184(9) -0.0042(8) -0.0005(8) -0.0001(8)
C25 0.0282(10) 0.0270(10) 0.0210(10) 0.0007(8) 0.0004(8) -0.0025(8)
C78 0.0293(11) 0.0229(9) 0.0278(11) 0.0017(8) -0.0042(8) -0.0001(8)
C66 0.0244(10) 0.0200(9) 0.0231(10) -0.0017(8) -0.0026(8) -0.0016(8)
C47 0.0313(11) 0.0266(10) 0.0296(11) -0.0061(9) -0.0059(9) 0.0026(9)
C55 0.0258(10) 0.0206(9) 0.0267(10) 0.0007(8) -0.0016(8) -0.0003(8)
C49 0.0317(11) 0.0298(10) 0.0231(10) -0.0017(9) -0.0062(8) 0.0049(9)
C51 0.0252(10) 0.0223(9) 0.0249(10) -0.0003(8) -0.0025(8) -0.0021(8)
C12 0.0284(10) 0.0230(9) 0.0230(10) -0.0031(8) 0.0009(8) -0.0005(8)
C38 0.0248(10) 0.0226(9) 0.0312(11) -0.0043(8) 0.0021(8) -0.0021(8)
C74 0.0295(11) 0.0230(9) 0.0294(11) 0.0042(8) -0.0076(9) -0.0006(8)
C62 0.0287(10) 0.0272(10) 0.0226(10) -0.0038(8) 0.0030(8) 0.0003(8)
C36 0.0321(11) 0.0333(11) 0.0219(10) -0.0016(9) 0.0005(8) 0.0055(9)
C2 0.0314(12) 0.0383(12) 0.0287(11) 0.0084(9) 0.0038(9) 0.0048(10)
C79 0.0271(10) 0.0268(9) 0.0198(9) 0.0002(8) 0.0012(8) -0.0021(8)
C35 0.0299(11) 0.0223(9) 0.0278(11) 0.0005(8) 0.0002(9) 0.0031(8)
C3 0.0295(11) 0.0286(10) 0.0280(11) 0.0053(9) -0.0015(9) 0.0029(9)
C52 0.0357(12) 0.0244(9) 0.0249(10) 0.0020(8) -0.0028(9) 0.0034(9)
C63 0.0287(11) 0.0218(9) 0.0262(10) -0.0047(8) 0.0026(8) -0.0001(8)
C50 0.0309(11) 0.0234(9) 0.0269(11) -0.0021(8) -0.0043(9) 0.0061(9)
C4 0.0273(10) 0.0262(10) 0.0241(10) 0.0026(8) -0.0006(8) 0.0025(8)
C5 0.0292(11) 0.0268(10) 0.0274(11) 0.0010(8) -0.0011(8) 0.0014(8)
C53 0.0368(12) 0.0211(9) 0.0306(11) -0.0003(8) -0.0033(9) 0.0065(9)
C77 0.0409(13) 0.0274(10) 0.0271(11) -0.0024(9) -0.0067(9) 0.0033(9)
C43 0.0337(12) 0.0277(10) 0.0322(12) -0.0066(9) 0.0005(9) 0.0012(9)
C45 0.0327(11) 0.0282(10) 0.0328(12) -0.0062(9) -0.0044(9) 0.0004(9)
C37 0.0292(11) 0.0320(10) 0.0283(11) -0.0098(9) -0.0017(9) 0.0009(9)
C1 0.0345(12) 0.0406(12) 0.0253(11) -0.0019(9) 0.0002(9) 0.0101(10)
C39 0.0327(11) 0.0267(10) 0.0187(9) -0.0012(8) 0.0044(8) -0.0006(9)
C80 0.0280(11) 0.0365(11) 0.0237(10) 0.0010(9) 0.0010(8) -0.0009(9)
C75 0.0305(11) 0.0342(11) 0.0322(12) 0.0116(9) -0.0019(9) -0.0025(9)
C42 0.0362(12) 0.0353(11) 0.0272(11) -0.0091(9) -0.0021(9) 0.0024(10)
C76 0.0369(12) 0.0405(12) 0.0244(11) 0.0050(9) -0.0028(9) 0.0061(10)
C6 0.0329(12) 0.0348(11) 0.0297(11) -0.0045(9) -0.0035(9) 0.0037(9)
C41 0.0322(12) 0.0391(12) 0.0296(11) -0.0013(10) -0.0012(9) 0.0022(10)
C46 0.0367(12) 0.0309(11) 0.0366(12) -0.0025(10) -0.0008(10) -0.0029(10)
C40 0.0391(13) 0.0468(13) 0.0233(11) 0.0001(10) -0.0019(9) -0.0021(11)

loop_
_atom_type_symbol
_atom_type_description
_atom_type_scat_dispersion_real
_atom_type_scat_dispersion_imag
_atom_type_scat_source
C C 0.0181 0.0091 'International Tables Vol C Tables 4.2.6.8 and 6.1.1.4'
H H 0.0000 0.0000 'International Tables Vol C Tables 4.2.6.8 and 6.1.1.4'
N N 0.0311 0.0180 'International Tables Vol C Tables 4.2.6.8 and 6.1.1.4'
O O 0.0492 0.0322 'International Tables Vol C Tables 4.2.6.8 and 6.1.1.4'

loop_
_geom_angle_atom_site_label_1
_geom_angle_atom_site_label_2
_geom_angle_atom_site_label_3
_geom_angle
_geom_angle_site_symmetry_1
_geom_angle_site_symmetry_3
_geom_angle_publ_flag
C57 N2 C61 108.76(17) . . ?
C57 N2 C79 124.09(17) . . ?
C61 N2 C79 126.98(17) . . ?
C17 N1 C20 108.74(17) . . ?
C17 N1 C39 124.23(17) . . ?
C20 N1 C39 126.74(17) . . ?
C57 C58 C60 106.33(18) . . ?
C59 C58 C57 119.91(18) . . ?
C59 C58 C60 133.6(2) . . ?
N1 C17 C18 109.67(18) . . ?
N1 C17 C16 129.44(19) . . ?
C16 C17 C18 120.90(19) . . ?
C29 C28 H28 119.4 . . ?
C29 C28 C26 121.20(19) . . ?
C26 C28 H28 119.4 . . ?
N2 C57 C58 109.34(18) . . ?
N2 C57 C56 129.40(19) . . ?
C56 C57 C58 121.22(19) . . ?
C17 C18 C21 105.91(18) . . ?
C19 C18 C17 120.36(19) . . ?
C19 C18 C21 133.73(19) . . ?
O4 C32 C33 120.68(18) . . ?
O4 C32 C30 120.69(19) . . ?
C30 C32 C33 118.58(17) . . ?
C68 C67 H67 119.6 . . ?
C68 C67 C66 120.83(19) . . ?
C66 C67 H67 119.6 . . ?
C34 C33 C32 121.28(18) . . ?
C38 C33 C32 119.04(18) . . ?
C38 C33 C34 119.67(19) . . ?
C70 C71 H71 119.2 . . ?
C70 C71 C66 121.66(18) . . ?
C66 C71 H71 119.2 . . ?
C9 C8 C7 122.82(19) . . ?
C13 C8 C9 118.51(19) . . ?
C13 C8 C7 118.53(18) . . ?
C31 C27 H27 119.2 . . ?
C31 C27 C26 121.61(19) . . ?
C26 C27 H27 119.2 . . ?
C29 C30 C32 119.71(18) . . ?
C31 C30 C32 121.65(18) . . ?
C31 C30 C29 118.30(18) . . ?
C58 C59 H59 120.1 . . ?
C58 C59 C54 119.77(19) . . ?
C54 C59 H59 120.1 . . ?
C22 C23 C24 119.07(18) . . ?
C22 C23 C26 118.69(18) . . ?
C24 C23 C26 122.23(18) . . ?
C61 C60 C58 106.74(18) . . ?
C65 C60 C58 133.33(19) . . ?
C65 C60 C61 119.90(19) . . ?
C33 C34 H34 119.8 . . ?
C35 C34 C33 120.40(19) . . ?
C35 C34 H34 119.8 . . ?
O2 C72 C69 119.74(19) . . ?
O2 C72 C73 119.87(19) . . ?
C69 C72 C73 120.38(17) . . ?
C18 C19 H19 120.1 . . ?
C18 C19 C14 119.87(19) . . ?
C14 C19 H19 120.1 . . ?
C8 C9 H9 119.8 . . ?
C10 C9 C8 120.35(19) . . ?
C10 C9 H9 119.8 . . ?
C28 C29 C30 120.66(18) . . ?
C28 C29 H29 119.7 . . ?
C30 C29 H29 119.7 . . ?
C27 C31 C30 120.77(19) . . ?
C27 C31 H31 119.6 . . ?
C30 C31 H31 119.6 . . ?
N2 C61 C60 108.81(18) . . ?
N2 C61 C62 130.32(19) . . ?
C62 C61 C60 120.85(19) . . ?
C57 C56 H56 121.2 . . ?
C55 C56 C57 117.62(19) . . ?
C55 C56 H56 121.2 . . ?
N1 C20 C21 108.56(17) . . ?
N1 C20 C25 130.59(19) . . ?
C25 C20 C21 120.84(19) . . ?
O3 C7 C8 120.02(19) . . ?
O3 C7 C4 120.03(19) . . ?
C8 C7 C4 119.95(18) . . ?
C71 C70 H70 120.0 . . ?
C71 C70 C69 120.10(19) . . ?
C69 C70 H70 120.0 . . ?
C60 C65 H65 120.0 . . ?
C64 C65 C60 120.02(19) . . ?
C64 C65 H65 120.0 . . ?
C10 C11 C14 121.34(18) . . ?
C10 C11 C12 117.31(19) . . ?
C12 C11 C14 121.32(19) . . ?
C19 C14 C11 120.69(18) . . ?
C19 C14 C15 118.58(19) . . ?
C15 C14 C11 120.71(18) . . ?
C23 C22 H22 120.0 . . ?
C21 C22 C23 120.07(19) . . ?
C21 C22 H22 120.0 . . ?
C9 C10 C11 121.69(19) . . ?
C9 C10 H10 119.2 . . ?
C11 C10 H10 119.2 . . ?
C23 C24 H24 119.0 . . ?
C25 C24 C23 121.99(19) . . ?
C25 C24 H24 119.0 . . ?
C70 C69 C72 123.14(19) . . ?
C68 C69 C72 118.14(18) . . ?
C68 C69 C70 118.66(19) . . ?
C20 C21 C18 107.09(18) . . ?
C22 C21 C18 132.90(19) . . ?
C22 C21 C20 120.00(18) . . ?
C14 C15 H15 118.7 . . ?
C16 C15 C14 122.67(19) . . ?
C16 C15 H15 118.7 . . ?
C67 C68 C69 121.03(19) . . ?
C67 C68 H68 119.5 . . ?
C69 C68 H68 119.5 . . ?
C65 C64 C66 119.89(18) . . ?
C65 C64 C63 118.92(19) . . ?
C63 C64 C66 121.19(18) . . ?
C28 C26 C27 117.41(19) . . ?
C28 C26 C23 123.09(19) . . ?
C27 C26 C23 119.42(18) . . ?
C59 C54 C55 119.20(19) . . ?
C59 C54 C51 119.55(19) . . ?
C55 C54 C51 121.21(18) . . ?
C78 C73 C72 122.95(19) . . ?
C78 C73 C74 119.2(2) . . ?
C74 C73 C72 117.82(19) . . ?
C8 C13 H13 119.7 . . ?
C12 C13 C8 120.67(19) . . ?
C12 C13 H13 119.7 . . ?
C49 C48 C47 122.74(19) . . ?
C49 C48 C53 118.15(19) . . ?
C53 C48 C47 119.07(19) . . ?
C43 C44 C47 118.0(2) . . ?
C45 C44 C47 122.67(19) . . ?
C45 C44 C43 119.2(2) . . ?
C17 C16 H16 121.2 . . ?
C15 C16 C17 117.61(19) . . ?
C15 C16 H16 121.2 . . ?
C20 C25 H25 121.0 . . ?
C24 C25 C20 117.99(19) . . ?
C24 C25 H25 121.0 . . ?
C73 C78 H78 120.0 . . ?
C77 C78 C73 120.0(2) . . ?
C77 C78 H78 120.0 . . ?
C67 C66 C64 121.35(19) . . ?
C71 C66 C67 117.67(19) . . ?
C71 C66 C64 120.97(18) . . ?
O1 C47 C48 119.6(2) . . ?
O1 C47 C44 119.8(2) . . ?
C48 C47 C44 120.67(18) . . ?
C56 C55 C54 122.21(19) . . ?
C56 C55 H55 118.9 . . ?
C54 C55 H55 118.9 . . ?
C48 C49 H49 119.7 . . ?
C50 C49 C48 120.6(2) . . ?
C50 C49 H49 119.7 . . ?
C52 C51 C54 121.98(19) . . ?
C50 C51 C54 120.31(18) . . ?
C50 C51 C52 117.65(19) . . ?
C11 C12 H12 119.3 . . ?
C13 C12 C11 121.4(2) . . ?
C13 C12 H12 119.3 . . ?
C33 C38 H38 120.0 . . ?
C37 C38 C33 120.0(2) . . ?
C37 C38 H38 120.0 . . ?
C73 C74 H74 119.7 . . ?
C75 C74 C73 120.6(2) . . ?
C75 C74 H74 119.7 . . ?
C61 C62 H62 120.9 . . ?
C63 C62 C61 118.27(19) . . ?
C63 C62 H62 120.9 . . ?
C35 C36 H36 119.7 . . ?
C35 C36 C37 120.5(2) . . ?
C37 C36 H36 119.7 . . ?
C3 C2 H2 120.1 . . ?
C3 C2 C1 119.8(2) . . ?
C1 C2 H2 120.1 . . ?
N2 C79 H79A 109.1 . . ?
N2 C79 H79B 109.1 . . ?
N2 C79 C80 112.34(18) . . ?
H79A C79 H79B 107.9 . . ?
C80 C79 H79A 109.1 . . ?
C80 C79 H79B 109.1 . . ?
C34 C35 H35 120.2 . . ?
C36 C35 C34 119.5(2) . . ?
C36 C35 H35 120.2 . . ?
C2 C3 H3 119.8 . . ?
C2 C3 C4 120.4(2) . . ?
C4 C3 H3 119.8 . . ?
C51 C52 H52 119.5 . . ?
C53 C52 C51 121.0(2) . . ?
C53 C52 H52 119.5 . . ?
C64 C63 H63 119.0 . . ?
C62 C63 C64 122.03(19) . . ?
C62 C63 H63 119.0 . . ?
C49 C50 C51 121.43(19) . . ?
C49 C50 H50 119.3 . . ?
C51 C50 H50 119.3 . . ?
C3 C4 C7 118.19(19) . . ?
C3 C4 C5 119.4(2) . . ?
C5 C4 C7 122.4(2) . . ?
C4 C5 H5 120.1 . . ?
C6 C5 C4 119.7(2) . . ?
C6 C5 H5 120.1 . . ?
C48 C53 H53 119.5 . . ?
C52 C53 C48 121.1(2) . . ?
C52 C53 H53 119.5 . . ?
C78 C77 H77 120.1 . . ?
C76 C77 C78 119.9(2) . . ?
C76 C77 H77 120.1 . . ?
C44 C43 H43 119.8 . . ?
C42 C43 C44 120.4(2) . . ?
C42 C43 H43 119.8 . . ?
C44 C45 H45 119.9 . . ?
C46 C45 C44 120.2(2) . . ?
C46 C45 H45 119.9 . . ?
C38 C37 C36 119.8(2) . . ?
C38 C37 H37 120.1 . . ?
C36 C37 H37 120.1 . . ?
C2 C1 H1 119.9 . . ?
C6 C1 C2 120.2(2) . . ?
C6 C1 H1 119.9 . . ?
N1 C39 H39A 109.1 . . ?
N1 C39 H39B 109.1 . . ?
N1 C39 C40 112.33(19) . . ?
H39A C39 H39B 107.9 . . ?
C40 C39 H39A 109.1 . . ?
C40 C39 H39B 109.1 . . ?
C79 C80 H80A 109.5 . . ?
C79 C80 H80B 109.5 . . ?
C79 C80 H80C 109.5 . . ?
H80A C80 H80B 109.5 . . ?
H80A C80 H80C 109.5 . . ?
H80B C80 H80C 109.5 . . ?
C74 C75 H75 120.2 . . ?
C74 C75 C76 119.6(2) . . ?
C76 C75 H75 120.2 . . ?
C43 C42 H42 119.8 . . ?
C43 C42 C41 120.4(2) . . ?
C41 C42 H42 119.8 . . ?
C77 C76 C75 120.6(2) . . ?
C77 C76 H76 119.7 . . ?
C75 C76 H76 119.7 . . ?
C5 C6 H6 119.8 . . ?
C1 C6 C5 120.4(2) . . ?
C1 C6 H6 119.8 . . ?
C42 C41 H41 120.2 . . ?
C46 C41 C42 119.6(2) . . ?
C46 C41 H41 120.2 . . ?
C45 C46 H46 119.9 . . ?
C41 C46 C45 120.3(2) . . ?
C41 C46 H46 119.9 . . ?
C39 C40 H40A 109.5 . . ?
C39 C40 H40B 109.5 . . ?
C39 C40 H40C 109.5 . . ?
H40A C40 H40B 109.5 . . ?
H40A C40 H40C 109.5 . . ?
H40B C40 H40C 109.5 . . ?

loop_
_geom_bond_atom_site_label_1
_geom_bond_atom_site_label_2
_geom_bond_distance
_geom_bond_site_symmetry_2
_geom_bond_publ_flag
O4 C32 1.223(2) . ?
O2 C72 1.225(2) . ?
O3 C7 1.219(3) . ?
O1 C47 1.220(3) . ?
N2 C57 1.379(3) . ?
N2 C61 1.387(3) . ?
N2 C79 1.462(2) . ?
N1 C17 1.378(3) . ?
N1 C20 1.383(3) . ?
N1 C39 1.459(2) . ?
C58 C57 1.412(3) . ?
C58 C59 1.388(3) . ?
C58 C60 1.444(3) . ?
C17 C18 1.409(3) . ?
C17 C16 1.397(3) . ?
C28 H28 0.9500 . ?
C28 C29 1.388(3) . ?
C28 C26 1.399(3) . ?
C57 C56 1.397(3) . ?
C18 C19 1.386(3) . ?
C18 C21 1.443(3) . ?
C32 C33 1.498(3) . ?
C32 C30 1.496(3) . ?
C67 H67 0.9500 . ?
C67 C68 1.384(3) . ?
C67 C66 1.405(3) . ?
C33 C34 1.395(3) . ?
C33 C38 1.392(3) . ?
C71 H71 0.9500 . ?
C71 C70 1.385(3) . ?
C71 C66 1.395(3) . ?
C8 C9 1.404(3) . ?
C8 C7 1.493(3) . ?
C8 C13 1.398(3) . ?
C27 H27 0.9500 . ?
C27 C31 1.380(3) . ?
C27 C26 1.403(3) . ?
C30 C29 1.402(3) . ?
C30 C31 1.394(3) . ?
C59 H59 0.9500 . ?
C59 C54 1.394(3) . ?
C23 C22 1.393(3) . ?
C23 C24 1.411(3) . ?
C23 C26 1.480(3) . ?
C60 C61 1.413(3) . ?
C60 C65 1.393(3) . ?
C34 H34 0.9500 . ?
C34 C35 1.389(3) . ?
C72 C69 1.493(3) . ?
C72 C73 1.497(3) . ?
C19 H19 0.9500 . ?
C19 C14 1.393(3) . ?
C9 H9 0.9500 . ?
C9 C10 1.383(3) . ?
C29 H29 0.9500 . ?
C31 H31 0.9500 . ?
C61 C62 1.394(3) . ?
C56 H56 0.9500 . ?
C56 C55 1.385(3) . ?
C20 C21 1.412(3) . ?
C20 C25 1.398(3) . ?
C7 C4 1.497(3) . ?
C70 H70 0.9500 . ?
C70 C69 1.402(3) . ?
C65 H65 0.9500 . ?
C65 C64 1.392(3) . ?
C11 C14 1.480(3) . ?
C11 C10 1.399(3) . ?
C11 C12 1.409(3) . ?
C14 C15 1.413(3) . ?
C22 H22 0.9500 . ?
C22 C21 1.388(3) . ?
C10 H10 0.9500 . ?
C24 H24 0.9500 . ?
C24 C25 1.389(3) . ?
C69 C68 1.389(3) . ?
C15 H15 0.9500 . ?
C15 C16 1.382(3) . ?
C68 H68 0.9500 . ?
C64 C66 1.482(3) . ?
C64 C63 1.415(3) . ?
C54 C55 1.410(3) . ?
C54 C51 1.480(3) . ?
C73 C78 1.396(3) . ?
C73 C74 1.401(3) . ?
C13 H13 0.9500 . ?
C13 C12 1.381(3) . ?
C48 C47 1.494(3) . ?
C48 C49 1.395(3) . ?
C48 C53 1.399(3) . ?
C44 C47 1.502(3) . ?
C44 C43 1.396(3) . ?
C44 C45 1.395(3) . ?
C16 H16 0.9500 . ?
C25 H25 0.9500 . ?
C78 H78 0.9500 . ?
C78 C77 1.395(3) . ?
C55 H55 0.9500 . ?
C49 H49 0.9500 . ?
C49 C50 1.385(3) . ?
C51 C52 1.400(3) . ?
C51 C50 1.397(3) . ?
C12 H12 0.9500 . ?
C38 H38 0.9500 . ?
C38 C37 1.390(3) . ?
C74 H74 0.9500 . ?
C74 C75 1.386(3) . ?
C62 H62 0.9500 . ?
C62 C63 1.383(3) . ?
C36 H36 0.9500 . ?
C36 C35 1.386(3) . ?
C36 C37 1.391(3) . ?
C2 H2 0.9500 . ?
C2 C3 1.390(3) . ?
C2 C1 1.391(3) . ?
C79 H79A 0.9900 . ?
C79 H79B 0.9900 . ?
C79 C80 1.512(3) . ?
C35 H35 0.9500 . ?
C3 H3 0.9500 . ?
C3 C4 1.397(3) . ?
C52 H52 0.9500 . ?
C52 C53 1.380(3) . ?
C63 H63 0.9500 . ?
C50 H50 0.9500 . ?
C4 C5 1.404(3) . ?
C5 H5 0.9500 . ?
C5 C6 1.390(3) . ?
C53 H53 0.9500 . ?
C77 H77 0.9500 . ?
C77 C76 1.386(3) . ?
C43 H43 0.9500 . ?
C43 C42 1.385(3) . ?
C45 H45 0.9500 . ?
C45 C46 1.392(3) . ?
C37 H37 0.9500 . ?
C1 H1 0.9500 . ?
C1 C6 1.386(4) . ?
C39 H39A 0.9900 . ?
C39 H39B 0.9900 . ?
C39 C40 1.518(3) . ?
C80 H80A 0.9800 . ?
C80 H80B 0.9800 . ?
C80 H80C 0.9800 . ?
C75 H75 0.9500 . ?
C75 C76 1.387(3) . ?
C42 H42 0.9500 . ?
C42 C41 1.390(3) . ?
C76 H76 0.9500 . ?
C6 H6 0.9500 . ?
C41 H41 0.9500 . ?
C41 C46 1.388(3) . ?
C46 H46 0.9500 . ?
C40 H40A 0.9800 . ?
C40 H40B 0.9800 . ?
C40 H40C 0.9800 . ?

loop_
_geom_torsion_atom_site_label_1
_geom_torsion_atom_site_label_2
_geom_torsion_atom_site_label_3
_geom_torsion_atom_site_label_4
_geom_torsion
_geom_torsion_site_symmetry_1
_geom_torsion_site_symmetry_2
_geom_torsion_site_symmetry_3
_geom_torsion_site_symmetry_4
_geom_torsion_publ_flag
O4 C32 C33 C34 142.3(2) . . . . ?
O4 C32 C33 C38 -36.6(3) . . . . ?
O4 C32 C30 C29 -20.6(3) . . . . ?
O4 C32 C30 C31 152.6(2) . . . . ?
O2 C72 C69 C70 -151.9(2) . . . . ?
O2 C72 C69 C68 25.1(3) . . . . ?
O2 C72 C73 C78 -151.8(2) . . . . ?
O2 C72 C73 C74 25.6(3) . . . . ?
O3 C7 C4 C3 -27.9(3) . . . . ?
O3 C7 C4 C5 148.2(2) . . . . ?
N2 C57 C56 C55 -174.8(2) . . . . ?
N2 C61 C62 C63 178.0(2) . . . . ?
N1 C17 C18 C19 -179.70(19) . . . . ?
N1 C17 C18 C21 0.3(2) . . . . ?
N1 C17 C16 C15 -179.5(2) . . . . ?
N1 C20 C21 C18 -1.8(2) . . . . ?
N1 C20 C21 C22 178.80(19) . . . . ?
N1 C20 C25 C24 179.8(2) . . . . ?
C58 C57 C56 C55 2.6(3) . . . . ?
C58 C59 C54 C55 2.1(3) . . . . ?
C58 C59 C54 C51 -175.53(19) . . . . ?
C58 C60 C61 N2 0.8(2) . . . . ?
C58 C60 C61 C62 179.59(19) . . . . ?
C58 C60 C65 C64 -178.7(2) . . . . ?
C17 N1 C20 C21 2.0(2) . . . . ?
C17 N1 C20 C25 -177.3(2) . . . . ?
C17 N1 C39 C40 80.3(3) . . . . ?
C17 C18 C19 C14 -0.4(3) . . . . ?
C17 C18 C21 C20 0.9(2) . . . . ?
C17 C18 C21 C22 -179.8(2) . . . . ?
C57 N2 C61 C60 -1.2(2) . . . . ?
C57 N2 C61 C62 -179.9(2) . . . . ?
C57 N2 C79 C80 -77.8(3) . . . . ?
C57 C58 C59 C54 -0.5(3) . . . . ?
C57 C58 C60 C61 -0.1(2) . . . . ?
C57 C58 C60 C65 178.2(2) . . . . ?
C57 C56 C55 C54 -0.9(3) . . . . ?
C18 C17 C16 C15 0.5(3) . . . . ?
C18 C19 C14 C11 178.41(19) . . . . ?
C18 C19 C14 C15 -0.3(3) . . . . ?
C32 C33 C34 C35 -179.41(19) . . . . ?
C32 C33 C38 C37 -179.07(19) . . . . ?
C32 C30 C29 C28 174.31(19) . . . . ?
C32 C30 C31 C27 -172.42(19) . . . . ?
C33 C32 C30 C29 162.02(19) . . . . ?
C33 C32 C30 C31 -24.8(3) . . . . ?
C33 C34 C35 C36 -1.4(3) . . . . ?
C33 C38 C37 C36 -1.6(3) . . . . ?
C71 C70 C69 C72 178.09(19) . . . . ?
C71 C70 C69 C68 1.1(3) . . . . ?
C8 C9 C10 C11 -1.7(3) . . . . ?
C8 C7 C4 C3 152.2(2) . . . . ?
C8 C7 C4 C5 -31.6(3) . . . . ?
C8 C13 C12 C11 -1.9(3) . . . . ?
C30 C32 C33 C34 -40.3(3) . . . . ?
C30 C32 C33 C38 140.8(2) . . . . ?
C59 C58 C57 N2 175.93(19) . . . . ?
C59 C58 C57 C56 -1.9(3) . . . . ?
C59 C58 C60 C61 -176.0(2) . . . . ?
C59 C58 C60 C65 2.3(4) . . . . ?
C59 C54 C55 C56 -1.4(3) . . . . ?
C59 C54 C51 C52 140.3(2) . . . . ?
C59 C54 C51 C50 -36.9(3) . . . . ?
C23 C22 C21 C18 -177.5(2) . . . . ?
C23 C22 C21 C20 1.7(3) . . . . ?
C23 C24 C25 C20 0.7(3) . . . . ?
C60 C58 C57 N2 -0.7(2) . . . . ?
C60 C58 C57 C56 -178.5(2) . . . . ?
C60 C58 C59 C54 175.0(2) . . . . ?
C60 C61 C62 C63 -0.5(3) . . . . ?
C60 C65 C64 C66 -179.89(19) . . . . ?
C60 C65 C64 C63 -0.3(3) . . . . ?
C34 C33 C38 C37 2.1(3) . . . . ?
C72 C69 C68 C67 -178.79(19) . . . . ?
C72 C73 C78 C77 179.8(2) . . . . ?
C72 C73 C74 C75 178.9(2) . . . . ?
C19 C18 C21 C20 -179.1(2) . . . . ?
C19 C18 C21 C22 0.2(4) . . . . ?
C19 C14 C15 C16 1.1(3) . . . . ?
C9 C8 C7 O3 149.7(2) . . . . ?
C9 C8 C7 C4 -30.5(3) . . . . ?
C9 C8 C13 C12 2.6(3) . . . . ?
C29 C28 C26 C27 -0.2(3) . . . . ?
C29 C28 C26 C23 176.60(19) . . . . ?
C29 C30 C31 C27 0.9(3) . . . . ?
C31 C27 C26 C28 2.0(3) . . . . ?
C31 C27 C26 C23 -174.94(19) . . . . ?
C31 C30 C29 C28 0.9(3) . . . . ?
C61 N2 C57 C58 1.2(2) . . . . ?
C61 N2 C57 C56 178.8(2) . . . . ?
C61 N2 C79 C80 107.6(2) . . . . ?
C61 C60 C65 C64 -0.6(3) . . . . ?
C61 C62 C63 C64 -0.4(3) . . . . ?
C20 N1 C17 C18 -1.4(2) . . . . ?
C20 N1 C17 C16 178.6(2) . . . . ?
C20 N1 C39 C40 -92.7(3) . . . . ?
C7 C8 C9 C10 -176.5(2) . . . . ?
C7 C8 C13 C12 178.43(19) . . . . ?
C7 C4 C5 C6 -176.9(2) . . . . ?
C70 C71 C66 C67 -2.2(3) . . . . ?
C70 C71 C66 C64 176.72(19) . . . . ?
C70 C69 C68 C67 -1.6(3) . . . . ?
C65 C60 C61 N2 -177.78(19) . . . . ?
C65 C60 C61 C62 1.0(3) . . . . ?
C65 C64 C66 C67 146.8(2) . . . . ?
C65 C64 C66 C71 -32.0(3) . . . . ?
C65 C64 C63 C62 0.8(3) . . . . ?
C11 C14 C15 C16 -177.6(2) . . . . ?
C14 C11 C10 C9 -175.54(19) . . . . ?
C14 C11 C12 C13 177.33(19) . . . . ?
C14 C15 C16 C17 -1.2(3) . . . . ?
C22 C23 C24 C25 -0.8(3) . . . . ?
C22 C23 C26 C28 -142.3(2) . . . . ?
C22 C23 C26 C27 34.5(3) . . . . ?
C10 C11 C14 C19 25.2(3) . . . . ?
C10 C11 C14 C15 -156.1(2) . . . . ?
C10 C11 C12 C13 -0.6(3) . . . . ?
C24 C23 C22 C21 -0.4(3) . . . . ?
C24 C23 C26 C28 37.0(3) . . . . ?
C24 C23 C26 C27 -146.3(2) . . . . ?
C69 C72 C73 C78 27.9(3) . . . . ?
C69 C72 C73 C74 -154.63(19) . . . . ?
C21 C18 C19 C14 179.6(2) . . . . ?
C21 C20 C25 C24 0.6(3) . . . . ?
C68 C67 C66 C71 1.6(3) . . . . ?
C68 C67 C66 C64 -177.28(19) . . . . ?
C26 C28 C29 C30 -1.2(3) . . . . ?
C26 C27 C31 C30 -2.3(3) . . . . ?
C26 C23 C22 C21 178.86(19) . . . . ?
C26 C23 C24 C25 179.9(2) . . . . ?
C54 C51 C52 C53 -176.2(2) . . . . ?
C54 C51 C50 C49 175.4(2) . . . . ?
C73 C72 C69 C70 28.4(3) . . . . ?
C73 C72 C69 C68 -154.59(19) . . . . ?
C73 C78 C77 C76 0.7(3) . . . . ?
C73 C74 C75 C76 1.6(3) . . . . ?
C13 C8 C9 C10 -0.8(3) . . . . ?
C13 C8 C7 O3 -26.0(3) . . . . ?
C13 C8 C7 C4 153.8(2) . . . . ?
C48 C49 C50 C51 0.8(4) . . . . ?
C44 C43 C42 C41 0.7(4) . . . . ?
C44 C45 C46 C41 0.9(4) . . . . ?
C16 C17 C18 C19 0.3(3) . . . . ?
C16 C17 C18 C21 -179.7(2) . . . . ?
C25 C20 C21 C18 177.60(19) . . . . ?
C25 C20 C21 C22 -1.8(3) . . . . ?
C78 C73 C74 C75 -3.5(3) . . . . ?
C78 C77 C76 C75 -2.7(3) . . . . ?
C66 C67 C68 C69 0.3(3) . . . . ?
C66 C71 C70 C69 0.8(3) . . . . ?
C66 C64 C63 C62 -179.6(2) . . . . ?
C47 C48 C49 C50 178.6(2) . . . . ?
C47 C48 C53 C52 -179.5(2) . . . . ?
C47 C44 C43 C42 -175.0(2) . . . . ?
C47 C44 C45 C46 174.0(2) . . . . ?
C55 C54 C51 C52 -37.3(3) . . . . ?
C55 C54 C51 C50 145.5(2) . . . . ?
C49 C48 C47 O1 -155.6(2) . . . . ?
C49 C48 C47 C44 23.7(3) . . . . ?
C49 C48 C53 C52 -2.0(4) . . . . ?
C51 C54 C55 C56 176.2(2) . . . . ?
C51 C52 C53 C48 0.8(4) . . . . ?
C12 C11 C14 C19 -152.7(2) . . . . ?
C12 C11 C14 C15 26.0(3) . . . . ?
C12 C11 C10 C9 2.4(3) . . . . ?
C38 C33 C34 C35 -0.6(3) . . . . ?
C74 C73 C78 C77 2.3(3) . . . . ?
C74 C75 C76 C77 1.5(3) . . . . ?
C2 C3 C4 C7 178.1(2) . . . . ?
C2 C3 C4 C5 1.8(3) . . . . ?
C2 C1 C6 C5 0.5(4) . . . . ?
C79 N2 C57 C58 -174.27(19) . . . . ?
C79 N2 C57 C56 3.4(4) . . . . ?
C79 N2 C61 C60 174.0(2) . . . . ?
C79 N2 C61 C62 -4.6(4) . . . . ?
C35 C36 C37 C38 -0.4(3) . . . . ?
C3 C2 C1 C6 0.6(4) . . . . ?
C3 C4 C5 C6 -0.8(3) . . . . ?
C52 C51 C50 C49 -1.9(3) . . . . ?
C63 C64 C66 C67 -32.8(3) . . . . ?
C63 C64 C66 C71 148.4(2) . . . . ?
C50 C51 C52 C53 1.1(3) . . . . ?
C4 C5 C6 C1 -0.4(3) . . . . ?
C53 C48 C47 O1 21.9(3) . . . . ?
C53 C48 C47 C44 -158.9(2) . . . . ?
C53 C48 C49 C50 1.2(3) . . . . ?
C43 C44 C47 O1 30.4(3) . . . . ?
C43 C44 C47 C48 -148.9(2) . . . . ?
C43 C44 C45 C46 -0.8(3) . . . . ?
C43 C42 C41 C46 -0.6(4) . . . . ?
C45 C44 C47 O1 -144.5(2) . . . . ?
C45 C44 C47 C48 36.2(3) . . . . ?
C45 C44 C43 C42 0.0(3) . . . . ?
C37 C36 C35 C34 1.9(3) . . . . ?
C1 C2 C3 C4 -1.7(3) . . . . ?
C39 N1 C17 C18 -175.49(19) . . . . ?
C39 N1 C17 C16 4.5(4) . . . . ?
C39 N1 C20 C21 175.9(2) . . . . ?
C39 N1 C20 C25 -3.4(4) . . . . ?
C42 C41 C46 C45 -0.2(4) . . . . ?
